data_4075544
loop_
_publ_author_name
'Ionkin, Alex S.'
'Marshall, William J.'
'Fish, Brian M.'

_publ_section_title
;
 Divalent Germanium and Tin Compounds Stabilized by Sterically Bulky
 P&#x2227;O, PO&#x2227;O, PS&#x2227;O, and PN&#x2227;O Ligands:&#x00A0;
 Synthesis and First Insights into Catalytic Application to Polyurethane
 Systems&#x2020;
;
_journal_issue 17
_journal_name_full Organometallics
_journal_page_first 4170
_journal_paper_doi 10.1021/om060355c
_journal_volume 25
_journal_year 2006
_chemical_formula_sum 'C24 H40 F12 Ge O2 P2'
_chemical_formula_weight 723.09
_chemical_name_systematic
;
 ?
;
_space_group_IT_number 2
_symmetry_cell_setting triclinic
_symmetry_space_group_name_Hall '-P 1'
_symmetry_space_group_name_H-M 'P -1'
_atom_sites_solution_hydrogens geom
_atom_sites_solution_primary direct
_atom_sites_solution_secondary difmap
_audit_creation_method SHELXL-97
_cell_angle_alpha 71.3300(10)
_cell_angle_beta 89.796(2)
_cell_angle_gamma 80.542(2)
_cell_formula_units_Z 4
_cell_length_a 10.7537(10)
_cell_length_b 16.0182(15)
_cell_length_c 19.8424(18)
_cell_measurement_temperature 293(2)
_cell_volume 3189.7(5)
_computing_cell_refinement 'Bruker XSCANS'
_computing_data_collection 'Bruker XSCANS'
_computing_data_reduction 'Bruker SHELXTL'
_computing_molecular_graphics 'Bruker SHELXTL'
_computing_publication_material 'Bruker SHELXTL'
_computing_structure_refinement 'SHELXL-97 (Sheldrick, 1997)'
_computing_structure_solution 'SHELXS-97 (Sheldrick, 1990)'
_diffrn_ambient_temperature 293(2)
_diffrn_measured_fraction_theta_full 0.983
_diffrn_measured_fraction_theta_max 0.983
_diffrn_measurement_device_type 'Bruker P4'
_diffrn_measurement_method '\w scans'
_diffrn_radiation_monochromator graphite
_diffrn_radiation_source 'fine-focus sealed tube'
_diffrn_radiation_type MoK\a
_diffrn_radiation_wavelength 0.71073
_diffrn_reflns_av_R_equivalents 0.0323
_diffrn_reflns_av_sigmaI/netI 0.0634
_diffrn_reflns_limit_h_max 14
_diffrn_reflns_limit_h_min -14
_diffrn_reflns_limit_k_max 19
_diffrn_reflns_limit_k_min -21
_diffrn_reflns_limit_l_max 25
_diffrn_reflns_limit_l_min -26
_diffrn_reflns_number 27903
_diffrn_reflns_theta_full 28.49
_diffrn_reflns_theta_max 28.49
_diffrn_reflns_theta_min 1.08
_exptl_absorpt_coefficient_mu 1.152
_exptl_absorpt_correction_type none
_exptl_crystal_colour colourless
_exptl_crystal_density_diffrn 1.506
_exptl_crystal_density_method 'not measured'
_exptl_crystal_description trapezoidalprism
_exptl_crystal_F_000 1480
_exptl_crystal_size_max 0.500
_exptl_crystal_size_mid 0.240
_exptl_crystal_size_min 0.160
_refine_diff_density_max 3.067
_refine_diff_density_min -0.698
_refine_diff_density_rms 0.110
_refine_ls_extinction_method none
_refine_ls_goodness_of_fit_ref 1.016
_refine_ls_hydrogen_treatment riding
_refine_ls_matrix_type full
_refine_ls_number_parameters 764
_refine_ls_number_reflns 15912
_refine_ls_number_restraints 0
_refine_ls_restrained_S_all 1.016
_refine_ls_R_factor_all 0.0904
_refine_ls_R_factor_gt 0.0601
_refine_ls_shift/su_max 0.001
_refine_ls_shift/su_mean 0.000
_refine_ls_structure_factor_coef Fsqd
_refine_ls_weighting_details 'calc w=1/[\s^2^(Fo^2^)+(0.0712P)^2^+11.3000P] where P=(Fo^2^+2Fc^2^)/3'
_refine_ls_weighting_scheme calc
_refine_ls_wR_factor_gt 0.1652
_refine_ls_wR_factor_ref 0.1794
_reflns_number_gt 10944
_reflns_number_total 15912
_reflns_threshold_expression >2sigma(I)
_cod_data_source_file om060355csi20060421_013607.cif
_cod_data_source_block 05071
_cod_depositor_comments
;
The following automatic conversions were performed:

'_symmetry_cell_setting' value 'Triclinic' changed to 'triclinic'
according to /home/saulius/struct/CIF-dictionaries/cif_core.dic
dictionary named 'cif_core.dic' version 2.4.1 from 2010-06-29.

Automatic conversion script
Id: cif_fix_values 1715 2011-07-08 13:25:40Z adriana 
;
_cod_original_sg_symbol_H-M P-1
_cod_database_code 4075544

loop_
_symmetry_equiv_pos_as_xyz
'x, y, z'
'-x, -y, -z'

loop_
_atom_site_label
_atom_site_type_symbol
_atom_site_fract_x
_atom_site_fract_y
_atom_site_fract_z
_atom_site_U_iso_or_equiv
_atom_site_adp_type
_atom_site_occupancy
_atom_site_symmetry_multiplicity
_atom_site_calc_flag
_atom_site_refinement_flags
Ge1 Ge 0.90760(4) 0.69796(3) 0.07312(2) 0.02406(12) Uani 1 1 d .
P1 P 0.73186(10) 0.75585(8) -0.03842(6) 0.0235(2) Uani 1 1 d .
P2 P 1.07303(10) 0.72280(8) 0.16807(6) 0.0225(2) Uani 1 1 d .
F1 F 0.6216(3) 0.9452(2) 0.05601(18) 0.0528(9) Uani 1 1 d .
F2 F 0.6278(3) 0.8756(3) 0.16738(17) 0.0549(9) Uani 1 1 d .
F3 F 0.4674(3) 0.8821(3) 0.1013(2) 0.0604(10) Uani 1 1 d .
F4 F 0.6637(4) 0.7010(3) 0.21495(16) 0.0587(10) Uani 1 1 d .
F5 F 0.4999(3) 0.7055(3) 0.1524(2) 0.0691(12) Uani 1 1 d .
F6 F 0.6764(3) 0.6290(2) 0.14140(17) 0.0477(8) Uani 1 1 d .
F7 F 1.1567(3) 0.6114(2) 0.03842(17) 0.0449(8) Uani 1 1 d .
F8 F 1.1616(4) 0.6972(3) -0.06815(17) 0.0647(11) Uani 1 1 d .
F9 F 1.3221(3) 0.6692(3) 0.0054(2) 0.0666(11) Uani 1 1 d .
F10 F 1.1361(3) 0.8687(2) -0.09561(15) 0.0474(8) Uani 1 1 d .
F11 F 1.3017(3) 0.8462(3) -0.02896(19) 0.0577(10) Uani 1 1 d .
F12 F 1.1300(3) 0.9242(2) -0.01106(16) 0.0451(8) Uani 1 1 d .
O1 O 0.7859(3) 0.7856(2) 0.09479(16) 0.0263(6) Uani 1 1 d .
O2 O 1.0069(3) 0.7790(2) 0.01534(16) 0.0269(7) Uani 1 1 d .
C1 C 0.6045(4) 0.7871(3) 0.0166(2) 0.0240(9) Uani 1 1 d .
H1A H 0.5590 0.8465 -0.0089 0.029 Uiso 1 1 calc R
H1B H 0.5454 0.7456 0.0243 0.029 Uiso 1 1 calc R
C2 C 0.6575(4) 0.7860(3) 0.0905(2) 0.0270(9) Uani 1 1 d .
C3 C 1.1907(4) 0.7527(3) 0.1002(2) 0.0265(9) Uani 1 1 d .
H3A H 1.2176 0.8072 0.1012 0.032 Uiso 1 1 calc R
H3B H 1.2641 0.7055 0.1119 0.032 Uiso 1 1 calc R
C4 C 1.1368(4) 0.7668(3) 0.0232(2) 0.0260(9) Uani 1 1 d .
C5 C 0.5934(5) 0.8732(4) 0.1039(3) 0.0381(12) Uani 1 1 d .
C6 C 0.6239(5) 0.7061(4) 0.1500(3) 0.0386(12) Uani 1 1 d .
C7 C 0.6856(5) 0.6628(4) -0.0654(3) 0.0346(11) Uani 1 1 d .
C8 C 0.6644(6) 0.5883(4) 0.0019(3) 0.0468(14) Uani 1 1 d .
H8A H 0.6512 0.5369 -0.0104 0.070 Uiso 1 1 calc R
H8B H 0.5914 0.6086 0.0242 0.070 Uiso 1 1 calc R
H8C H 0.7370 0.5724 0.0343 0.070 Uiso 1 1 calc R
C9 C 0.5685(6) 0.6885(5) -0.1161(3) 0.0542(16) Uani 1 1 d .
H9A H 0.5423 0.6353 -0.1191 0.081 Uiso 1 1 calc R
H9B H 0.5882 0.7242 -0.1625 0.081 Uiso 1 1 calc R
H9C H 0.5016 0.7222 -0.0985 0.081 Uiso 1 1 calc R
C10 C 0.8005(6) 0.6252(4) -0.1004(4) 0.0556(16) Uani 1 1 d .
H10A H 0.7847 0.5725 -0.1097 0.083 Uiso 1 1 calc R
H10B H 0.8741 0.6102 -0.0688 0.083 Uiso 1 1 calc R
H10C H 0.8141 0.6694 -0.1443 0.083 Uiso 1 1 calc R
C11 C 0.7290(5) 0.8617(3) -0.1161(2) 0.0330(10) Uani 1 1 d .
C12 C 0.5991(6) 0.9049(4) -0.1559(3) 0.0494(14) Uani 1 1 d .
H12A H 0.6018 0.9654 -0.1849 0.074 Uiso 1 1 calc R
H12B H 0.5354 0.9049 -0.1219 0.074 Uiso 1 1 calc R
H12C H 0.5794 0.8714 -0.1855 0.074 Uiso 1 1 calc R
C13 C 0.8263(7) 0.8439(5) -0.1684(3) 0.0608(18) Uani 1 1 d .
H13A H 0.8409 0.8998 -0.2012 0.091 Uiso 1 1 calc R
H13B H 0.7952 0.8096 -0.1943 0.091 Uiso 1 1 calc R
H13C H 0.9040 0.8112 -0.1426 0.091 Uiso 1 1 calc R
C14 C 0.7715(5) 0.9285(3) -0.0844(3) 0.0398(12) Uani 1 1 d .
H14A H 0.7768 0.9831 -0.1219 0.060 Uiso 1 1 calc R
H14B H 0.8528 0.9037 -0.0601 0.060 Uiso 1 1 calc R
H14C H 0.7114 0.9406 -0.0514 0.060 Uiso 1 1 calc R
C15 C 1.1946(5) 0.6854(4) -0.0007(3) 0.0368(12) Uani 1 1 d .
C16 C 1.1760(4) 0.8516(4) -0.0283(3) 0.0363(11) Uani 1 1 d .
C17 C 1.0425(4) 0.8219(3) 0.2012(2) 0.0276(9) Uani 1 1 d .
C18 C 1.1591(5) 0.8431(4) 0.2324(3) 0.0396(12) Uani 1 1 d .
H18A H 1.1369 0.8982 0.2426 0.059 Uiso 1 1 calc R
H18B H 1.2239 0.8488 0.1985 0.059 Uiso 1 1 calc R
H18C H 1.1897 0.7956 0.2755 0.059 Uiso 1 1 calc R
C19 C 0.9435(6) 0.8063(4) 0.2569(3) 0.0456(14) Uani 1 1 d .
H19A H 0.9144 0.8608 0.2669 0.068 Uiso 1 1 calc R
H19B H 0.9800 0.7607 0.2997 0.068 Uiso 1 1 calc R
H19C H 0.8738 0.7876 0.2390 0.068 Uiso 1 1 calc R
C20 C 0.9841(5) 0.9028(3) 0.1370(3) 0.0374(11) Uani 1 1 d .
H20A H 0.9617 0.9544 0.1520 0.056 Uiso 1 1 calc R
H20B H 0.9100 0.8900 0.1183 0.056 Uiso 1 1 calc R
H20C H 1.0443 0.9144 0.1008 0.056 Uiso 1 1 calc R
C21 C 1.1541(4) 0.6179(3) 0.2381(2) 0.0290(9) Uani 1 1 d .
C22 C 1.2749(5) 0.6251(4) 0.2756(3) 0.0475(14) Uani 1 1 d .
H22A H 1.3163 0.5664 0.3037 0.071 Uiso 1 1 calc R
H22B H 1.2534 0.6609 0.3059 0.071 Uiso 1 1 calc R
H22C H 1.3305 0.6525 0.2405 0.071 Uiso 1 1 calc R
C23 C 1.0587(6) 0.5856(4) 0.2947(3) 0.0521(15) Uani 1 1 d .
H23A H 1.0928 0.5268 0.3260 0.078 Uiso 1 1 calc R
H23B H 0.9813 0.5840 0.2716 0.078 Uiso 1 1 calc R
H23C H 1.0425 0.6260 0.3217 0.078 Uiso 1 1 calc R
C24 C 1.1855(7) 0.5480(4) 0.2012(3) 0.0532(16) Uani 1 1 d .
H24A H 1.2208 0.4916 0.2357 0.080 Uiso 1 1 calc R
H24B H 1.2455 0.5661 0.1658 0.080 Uiso 1 1 calc R
H24C H 1.1100 0.5420 0.1788 0.080 Uiso 1 1 calc R
Ge2 Ge 0.58850(4) 0.29961(3) 0.42707(2) 0.02223(11) Uani 1 1 d .
P3 P 0.42471(10) 0.27178(7) 0.53686(6) 0.0206(2) Uani 1 1 d .
P4 P 0.76522(10) 0.24624(8) 0.34198(6) 0.0229(2) Uani 1 1 d .
F13 F 0.3784(3) 0.06737(18) 0.46144(16) 0.0395(7) Uani 1 1 d .
F14 F 0.2022(3) 0.1414(2) 0.40787(19) 0.0471(8) Uani 1 1 d .
F15 F 0.3660(3) 0.1249(2) 0.34812(15) 0.0390(7) Uani 1 1 d .
F16 F 0.1751(3) 0.3199(2) 0.34979(18) 0.0532(9) Uani 1 1 d .
F17 F 0.3352(4) 0.2966(2) 0.28902(15) 0.0521(9) Uani 1 1 d .
F18 F 0.3364(3) 0.38083(18) 0.35262(15) 0.0357(6) Uani 1 1 d .
F19 F 0.8180(3) 0.3723(2) 0.45610(17) 0.0422(7) Uani 1 1 d .
F20 F 0.9969(3) 0.2992(3) 0.5048(2) 0.0642(11) Uani 1 1 d .
F21 F 0.8345(4) 0.2998(2) 0.56698(17) 0.0530(9) Uani 1 1 d .
F22 F 1.0344(3) 0.1220(3) 0.54472(18) 0.0562(9) Uani 1 1 d .
F23 F 0.8740(3) 0.1245(2) 0.60930(16) 0.0516(9) Uani 1 1 d .
F24 F 0.8827(3) 0.0561(2) 0.53296(17) 0.0498(8) Uani 1 1 d .
O3 O 0.4931(3) 0.2157(2) 0.41290(16) 0.0230(6) Uani 1 1 d .
O4 O 0.7138(3) 0.2136(2) 0.49216(16) 0.0252(6) Uani 1 1 d .
C25 C 0.3092(4) 0.2374(3) 0.4864(2) 0.0235(8) Uani 1 1 d .
H25A H 0.2865 0.1816 0.5162 0.028 Uiso 1 1 calc R
H25B H 0.2332 0.2824 0.4748 0.028 Uiso 1 1 calc R
C26 C 0.3631(4) 0.2251(3) 0.4158(2) 0.0215(8) Uani 1 1 d .
C27 C 0.8938(4) 0.2150(3) 0.4123(2) 0.0246(9) Uani 1 1 d .
H27A H 0.9400 0.1560 0.4168 0.030 Uiso 1 1 calc R
H27B H 0.9521 0.2571 0.3985 0.030 Uiso 1 1 calc R
C28 C 0.8415(4) 0.2148(3) 0.4862(2) 0.0251(9) Uani 1 1 d .
C29 C 0.3275(4) 0.1396(3) 0.4076(2) 0.0286(9) Uani 1 1 d .
C30 C 0.3012(4) 0.3050(3) 0.3510(2) 0.0287(9) Uani 1 1 d .
C31 C 0.3396(4) 0.3757(3) 0.5532(2) 0.0265(9) Uani 1 1 d .
C32 C 0.4359(5) 0.4125(4) 0.5870(3) 0.0456(14) Uani 1 1 d .
H32A H 0.4012 0.4721 0.5860 0.068 Uiso 1 1 calc R
H32B H 0.5112 0.4137 0.5608 0.068 Uiso 1 1 calc R
H32C H 0.4561 0.3749 0.6354 0.068 Uiso 1 1 calc R
C33 C 0.2252(5) 0.3645(4) 0.5996(3) 0.0387(12) Uani 1 1 d .
H33A H 0.1790 0.4224 0.5964 0.058 Uiso 1 1 calc R
H33B H 0.2536 0.3323 0.6482 0.058 Uiso 1 1 calc R
H33C H 0.1716 0.3319 0.5832 0.058 Uiso 1 1 calc R
C34 C 0.2964(5) 0.4436(3) 0.4801(3) 0.0396(12) Uani 1 1 d .
H34A H 0.2606 0.4999 0.4854 0.059 Uiso 1 1 calc R
H34B H 0.2340 0.4225 0.4583 0.059 Uiso 1 1 calc R
H34C H 0.3674 0.4509 0.4506 0.059 Uiso 1 1 calc R
C35 C 0.4597(4) 0.1736(3) 0.6214(2) 0.0260(9) Uani 1 1 d .
C36 C 0.5549(6) 0.1925(4) 0.6691(3) 0.0434(13) Uani 1 1 d .
H36A H 0.5895 0.1379 0.7059 0.065 Uiso 1 1 calc R
H36B H 0.5134 0.2349 0.6904 0.065 Uiso 1 1 calc R
H36C H 0.6216 0.2165 0.6411 0.065 Uiso 1 1 calc R
C37 C 0.3455(5) 0.1468(4) 0.6633(3) 0.0376(11) Uani 1 1 d .
H37A H 0.3714 0.0922 0.7020 0.056 Uiso 1 1 calc R
H37B H 0.2840 0.1379 0.6325 0.056 Uiso 1 1 calc R
H37C H 0.3093 0.1933 0.6819 0.056 Uiso 1 1 calc R
C38 C 0.5246(5) 0.0948(3) 0.5986(3) 0.0326(10) Uani 1 1 d .
H38A H 0.5494 0.0434 0.6401 0.049 Uiso 1 1 calc R
H38B H 0.5979 0.1105 0.5731 0.049 Uiso 1 1 calc R
H38C H 0.4670 0.0812 0.5684 0.049 Uiso 1 1 calc R
C39 C 0.8733(4) 0.2960(4) 0.5045(3) 0.0347(11) Uani 1 1 d .
C40 C 0.9089(4) 0.1290(4) 0.5439(2) 0.0334(11) Uani 1 1 d .
C41 C 0.7704(5) 0.1407(3) 0.3187(3) 0.0317(10) Uani 1 1 d .
C42 C 0.7316(5) 0.0719(3) 0.3852(3) 0.0367(11) Uani 1 1 d .
H42A H 0.7305 0.0168 0.3760 0.055 Uiso 1 1 calc R
H42B H 0.6490 0.0942 0.3972 0.055 Uiso 1 1 calc R
H42C H 0.7911 0.0618 0.4242 0.055 Uiso 1 1 calc R
C43 C 0.6715(6) 0.1572(4) 0.2586(3) 0.0550(16) Uani 1 1 d .
H43A H 0.6581 0.1009 0.2551 0.083 Uiso 1 1 calc R
H43B H 0.7007 0.1920 0.2144 0.083 Uiso 1 1 calc R
H43C H 0.5937 0.1889 0.2685 0.083 Uiso 1 1 calc R
C44 C 0.8997(6) 0.1005(4) 0.2977(4) 0.0534(16) Uani 1 1 d .
H44A H 0.8975 0.0409 0.2975 0.080 Uiso 1 1 calc R
H44B H 0.9645 0.0988 0.3315 0.080 Uiso 1 1 calc R
H44C H 0.9173 0.1368 0.2510 0.080 Uiso 1 1 calc R
C45 C 0.8084(5) 0.3408(4) 0.2666(3) 0.0334(10) Uani 1 1 d .
C46 C 0.6950(6) 0.3765(4) 0.2117(3) 0.0532(16) Uani 1 1 d .
H46A H 0.7124 0.4273 0.1737 0.080 Uiso 1 1 calc R
H46B H 0.6210 0.3941 0.2345 0.080 Uiso 1 1 calc R
H46C H 0.6809 0.3305 0.1929 0.080 Uiso 1 1 calc R
C47 C 0.9295(6) 0.3185(5) 0.2299(3) 0.0526(16) Uani 1 1 d .
H47A H 0.9534 0.3730 0.1998 0.079 Uiso 1 1 calc R
H47B H 0.9147 0.2822 0.2015 0.079 Uiso 1 1 calc R
H47C H 0.9961 0.2866 0.2653 0.079 Uiso 1 1 calc R
C48 C 0.8247(6) 0.4161(4) 0.2959(3) 0.0456(13) Uani 1 1 d .
H48A H 0.8330 0.4689 0.2571 0.068 Uiso 1 1 calc R
H48B H 0.8990 0.3980 0.3272 0.068 Uiso 1 1 calc R
H48C H 0.7522 0.4287 0.3217 0.068 Uiso 1 1 calc R

loop_
_atom_site_aniso_label
_atom_site_aniso_U_11
_atom_site_aniso_U_22
_atom_site_aniso_U_33
_atom_site_aniso_U_23
_atom_site_aniso_U_13
_atom_site_aniso_U_12
Ge1 0.0208(2) 0.0265(2) 0.0241(2) -0.00796(18) 0.00083(17) -0.00254(17)
P1 0.0192(5) 0.0312(6) 0.0208(5) -0.0101(4) 0.0003(4) -0.0034(4)
P2 0.0189(5) 0.0284(6) 0.0192(5) -0.0065(4) -0.0013(4) -0.0038(4)
F1 0.065(2) 0.0422(19) 0.050(2) -0.0205(16) 0.0042(17) 0.0051(16)
F2 0.057(2) 0.074(2) 0.0418(19) -0.0406(18) -0.0063(15) 0.0108(18)
F3 0.0245(15) 0.094(3) 0.071(2) -0.049(2) 0.0007(15) 0.0107(16)
F4 0.075(2) 0.077(3) 0.0236(16) -0.0121(16) -0.0008(15) -0.021(2)
F5 0.0290(17) 0.107(3) 0.054(2) 0.002(2) 0.0090(15) -0.0214(19)
F6 0.059(2) 0.0436(19) 0.0398(18) -0.0075(14) 0.0093(15) -0.0184(16)
F7 0.0513(19) 0.0362(17) 0.0461(18) -0.0177(14) 0.0042(15) 0.0043(14)
F8 0.098(3) 0.065(2) 0.0284(17) -0.0228(16) -0.0029(18) 0.008(2)
F9 0.0291(17) 0.088(3) 0.086(3) -0.042(2) 0.0148(17) 0.0086(17)
F10 0.0467(18) 0.064(2) 0.0208(14) 0.0014(14) -0.0017(12) -0.0113(16)
F11 0.0243(15) 0.079(3) 0.054(2) 0.0046(18) 0.0044(14) -0.0154(16)
F12 0.056(2) 0.0401(18) 0.0350(17) -0.0041(13) 0.0053(14) -0.0143(15)
O1 0.0175(14) 0.0375(18) 0.0261(16) -0.0152(14) -0.0016(12) -0.0014(12)
O2 0.0177(14) 0.0371(18) 0.0208(15) -0.0034(13) 0.0002(11) -0.0026(12)
C1 0.0166(18) 0.035(2) 0.021(2) -0.0122(18) -0.0020(15) -0.0015(16)
C2 0.0165(19) 0.042(3) 0.023(2) -0.0131(19) 0.0012(16) -0.0026(18)
C3 0.0182(19) 0.035(2) 0.022(2) -0.0037(18) -0.0017(16) -0.0024(17)
C4 0.020(2) 0.036(2) 0.020(2) -0.0079(18) 0.0008(16) -0.0012(17)
C5 0.026(2) 0.058(3) 0.034(3) -0.026(3) 0.000(2) 0.003(2)
C6 0.027(2) 0.063(4) 0.026(2) -0.012(2) 0.0024(19) -0.014(2)
C7 0.033(2) 0.046(3) 0.032(3) -0.022(2) -0.001(2) -0.009(2)
C8 0.058(4) 0.042(3) 0.048(3) -0.021(3) 0.000(3) -0.018(3)
C9 0.051(4) 0.074(4) 0.049(4) -0.033(3) -0.012(3) -0.017(3)
C10 0.064(4) 0.052(4) 0.064(4) -0.039(3) 0.017(3) -0.004(3)
C11 0.031(2) 0.036(3) 0.026(2) -0.0040(19) 0.0021(18) -0.001(2)
C12 0.052(3) 0.053(4) 0.032(3) 0.000(2) -0.013(2) -0.004(3)
C13 0.077(5) 0.057(4) 0.041(3) -0.009(3) 0.028(3) -0.005(3)
C14 0.037(3) 0.033(3) 0.043(3) -0.002(2) 0.000(2) -0.008(2)
C15 0.029(2) 0.052(3) 0.027(2) -0.015(2) 0.0037(19) 0.004(2)
C16 0.023(2) 0.055(3) 0.025(2) -0.004(2) -0.0004(18) -0.010(2)
C17 0.029(2) 0.032(2) 0.024(2) -0.0120(19) 0.0005(17) -0.0078(18)
C18 0.041(3) 0.042(3) 0.039(3) -0.016(2) -0.010(2) -0.008(2)
C19 0.051(3) 0.045(3) 0.051(3) -0.027(3) 0.024(3) -0.015(3)
C20 0.040(3) 0.027(2) 0.041(3) -0.010(2) -0.008(2) 0.000(2)
C21 0.032(2) 0.029(2) 0.022(2) -0.0025(18) -0.0044(17) -0.0053(18)
C22 0.043(3) 0.047(3) 0.040(3) 0.003(2) -0.017(2) -0.007(3)
C23 0.053(4) 0.042(3) 0.051(4) 0.003(3) 0.012(3) -0.012(3)
C24 0.080(5) 0.033(3) 0.038(3) -0.012(2) -0.016(3) 0.015(3)
Ge2 0.0184(2) 0.0236(2) 0.0249(2) -0.00838(18) -0.00044(16) -0.00310(16)
P3 0.0178(5) 0.0247(5) 0.0208(5) -0.0092(4) 0.0020(4) -0.0042(4)
P4 0.0180(5) 0.0306(6) 0.0224(5) -0.0116(4) 0.0022(4) -0.0046(4)
F13 0.0530(18) 0.0258(14) 0.0426(17) -0.0128(13) -0.0006(14) -0.0115(13)
F14 0.0251(14) 0.056(2) 0.075(2) -0.0378(18) 0.0042(14) -0.0168(14)
F15 0.0494(18) 0.0420(17) 0.0370(16) -0.0276(14) 0.0049(13) -0.0099(14)
F16 0.0276(15) 0.061(2) 0.054(2) 0.0013(17) -0.0170(14) -0.0025(14)
F17 0.083(3) 0.0456(19) 0.0219(15) -0.0114(13) -0.0007(15) 0.0059(17)
F18 0.0411(16) 0.0247(14) 0.0351(15) -0.0038(11) -0.0068(12) -0.0004(12)
F19 0.0474(18) 0.0363(17) 0.0492(19) -0.0205(14) -0.0002(14) -0.0113(14)
F20 0.0264(16) 0.088(3) 0.104(3) -0.064(3) -0.0008(17) -0.0155(17)
F21 0.074(2) 0.059(2) 0.0371(18) -0.0306(16) 0.0059(16) -0.0120(18)
F22 0.0238(15) 0.079(3) 0.051(2) -0.0094(18) -0.0078(14) 0.0092(15)
F23 0.054(2) 0.065(2) 0.0243(15) -0.0079(14) -0.0011(14) 0.0094(17)
F24 0.062(2) 0.0349(17) 0.0447(19) -0.0083(14) -0.0104(16) 0.0052(15)
O3 0.0166(13) 0.0300(16) 0.0270(15) -0.0157(13) 0.0031(11) -0.0038(11)
O4 0.0167(14) 0.0335(17) 0.0236(15) -0.0078(13) 0.0019(11) -0.0021(12)
C25 0.0186(19) 0.033(2) 0.022(2) -0.0129(18) 0.0001(15) -0.0022(16)
C26 0.0198(19) 0.025(2) 0.021(2) -0.0096(16) 0.0009(15) -0.0015(16)
C27 0.0179(19) 0.033(2) 0.024(2) -0.0122(18) 0.0018(16) -0.0031(17)
C28 0.0165(19) 0.036(2) 0.022(2) -0.0112(18) -0.0038(15) 0.0007(17)
C29 0.025(2) 0.035(3) 0.031(2) -0.017(2) 0.0027(18) -0.0077(18)
C30 0.028(2) 0.035(3) 0.023(2) -0.0112(19) -0.0034(17) -0.0001(18)
C31 0.030(2) 0.025(2) 0.027(2) -0.0138(18) 0.0042(18) -0.0041(17)
C32 0.043(3) 0.039(3) 0.067(4) -0.031(3) -0.005(3) -0.010(2)
C33 0.036(3) 0.043(3) 0.043(3) -0.023(2) 0.016(2) -0.005(2)
C34 0.049(3) 0.030(3) 0.037(3) -0.012(2) 0.006(2) 0.001(2)
C35 0.028(2) 0.029(2) 0.019(2) -0.0053(17) 0.0007(16) -0.0042(18)
C36 0.053(3) 0.043(3) 0.028(3) -0.001(2) -0.012(2) -0.012(3)
C37 0.046(3) 0.041(3) 0.026(2) -0.010(2) 0.011(2) -0.007(2)
C38 0.037(3) 0.028(2) 0.032(2) -0.0084(19) 0.001(2) -0.0024(19)
C39 0.024(2) 0.053(3) 0.034(3) -0.024(2) 0.0025(19) -0.007(2)
C40 0.026(2) 0.047(3) 0.025(2) -0.013(2) -0.0026(18) 0.004(2)
C41 0.035(2) 0.035(3) 0.030(2) -0.020(2) -0.0005(19) -0.003(2)
C42 0.034(3) 0.028(2) 0.052(3) -0.019(2) 0.004(2) -0.003(2)
C43 0.064(4) 0.055(4) 0.056(4) -0.032(3) -0.021(3) -0.010(3)
C44 0.048(3) 0.064(4) 0.063(4) -0.042(3) 0.022(3) -0.006(3)
C45 0.032(2) 0.045(3) 0.026(2) -0.013(2) 0.0028(19) -0.011(2)
C46 0.050(3) 0.050(4) 0.044(3) 0.008(3) -0.016(3) -0.012(3)
C47 0.049(3) 0.072(4) 0.036(3) -0.014(3) 0.021(3) -0.017(3)
C48 0.059(4) 0.039(3) 0.040(3) -0.011(2) 0.007(3) -0.018(3)

loop_
_atom_type_symbol
_atom_type_description
_atom_type_scat_dispersion_real
_atom_type_scat_dispersion_imag
_atom_type_scat_source
C C 0.0033 0.0016 'International Tables Vol C Tables 4.2.6.8 and 6.1.1.4'
H H 0.0000 0.0000 'International Tables Vol C Tables 4.2.6.8 and 6.1.1.4'
F F 0.0171 0.0103 'International Tables Vol C Tables 4.2.6.8 and 6.1.1.4'
Ge Ge 0.1547 1.8001 'International Tables Vol C Tables 4.2.6.8 and 6.1.1.4'
O O 0.0106 0.0060 'International Tables Vol C Tables 4.2.6.8 and 6.1.1.4'
P P 0.1023 0.0942 'International Tables Vol C Tables 4.2.6.8 and 6.1.1.4'

loop_
_geom_angle_atom_site_label_1
_geom_angle_atom_site_label_2
_geom_angle_atom_site_label_3
_geom_angle
O2 Ge1 O1 96.78(14)
O2 Ge1 P1 87.56(9)
O1 Ge1 P1 75.26(9)
O2 Ge1 P2 75.21(10)
O1 Ge1 P2 87.15(9)
P1 Ge1 P2 153.80(4)
C1 P1 C7 106.1(2)
C1 P1 C11 103.6(2)
C7 P1 C11 112.8(2)
C1 P1 Ge1 92.79(13)
C7 P1 Ge1 113.42(17)
C11 P1 Ge1 123.71(17)
C3 P2 C21 105.2(2)
C3 P2 C17 103.5(2)
C21 P2 C17 112.6(2)
C3 P2 Ge1 92.76(14)
C21 P2 Ge1 115.61(15)
C17 P2 Ge1 122.22(15)
C2 O1 Ge1 122.5(3)
C4 O2 Ge1 123.5(3)
C2 C1 P1 111.9(3)
O1 C2 C6 109.7(4)
O1 C2 C5 105.6(4)
C6 C2 C5 108.3(4)
O1 C2 C1 114.8(3)
C6 C2 C1 110.0(4)
C5 C2 C1 108.1(4)
C4 C3 P2 112.2(3)
O2 C4 C16 106.1(4)
O2 C4 C15 108.7(4)
C16 C4 C15 108.4(4)
O2 C4 C3 115.2(3)
C16 C4 C3 108.7(4)
C15 C4 C3 109.5(4)
F1 C5 F2 107.1(5)
F1 C5 F3 106.6(5)
F2 C5 F3 106.7(4)
F1 C5 C2 111.9(4)
F2 C5 C2 112.1(4)
F3 C5 C2 112.0(4)
F6 C6 F4 105.5(4)
F6 C6 F5 106.2(5)
F4 C6 F5 106.4(4)
F6 C6 C2 111.1(4)
F4 C6 C2 113.9(4)
F5 C6 C2 113.1(4)
C8 C7 C9 109.0(5)
C8 C7 C10 107.1(5)
C9 C7 C10 109.7(5)
C8 C7 P1 108.3(3)
C9 C7 P1 115.6(4)
C10 C7 P1 106.8(4)
C13 C11 C14 108.2(5)
C13 C11 C12 110.1(5)
C14 C11 C12 107.7(4)
C13 C11 P1 109.3(4)
C14 C11 P1 105.3(3)
C12 C11 P1 115.9(4)
F7 C15 F8 106.8(5)
F7 C15 F9 106.7(4)
F8 C15 F9 107.1(4)
F7 C15 C4 111.3(4)
F8 C15 C4 112.4(4)
F9 C15 C4 112.2(4)
F10 C16 F12 106.2(4)
F10 C16 F11 106.0(4)
F12 C16 F11 107.0(4)
F10 C16 C4 113.2(4)
F12 C16 C4 111.8(4)
F11 C16 C4 112.2(4)
C19 C17 C18 109.4(4)
C19 C17 C20 107.3(4)
C18 C17 C20 109.6(4)
C19 C17 P2 108.7(3)
C18 C17 P2 115.2(3)
C20 C17 P2 106.3(3)
C24 C21 C22 109.1(5)
C24 C21 C23 107.6(5)
C22 C21 C23 108.9(4)
C24 C21 P2 106.2(3)
C22 C21 P2 116.4(3)
C23 C21 P2 108.3(4)
O3 Ge2 O4 96.25(13)
O3 Ge2 P4 87.74(9)
O4 Ge2 P4 75.33(9)
O3 Ge2 P3 75.13(9)
O4 Ge2 P3 87.69(9)
P4 Ge2 P3 154.49(4)
C25 P3 C35 103.1(2)
C25 P3 C31 105.8(2)
C35 P3 C31 112.4(2)
C25 P3 Ge2 92.90(13)
C35 P3 Ge2 122.16(14)
C31 P3 Ge2 115.76(14)
C27 P4 C45 106.4(2)
C27 P4 C41 103.1(2)
C45 P4 C41 112.9(2)
C27 P4 Ge2 92.65(13)
C45 P4 Ge2 114.00(16)
C41 P4 Ge2 123.19(16)
C26 O3 Ge2 123.7(2)
C28 O4 Ge2 122.9(3)
C26 C25 P3 112.1(3)
O3 C26 C29 106.2(3)
O3 C26 C30 109.2(3)
C29 C26 C30 107.6(4)
O3 C26 C25 115.1(3)
C29 C26 C25 108.9(3)
C30 C26 C25 109.4(3)
C28 C27 P4 111.9(3)
O4 C28 C39 109.2(3)
O4 C28 C40 106.1(4)
C39 C28 C40 107.8(4)
O4 C28 C27 115.4(3)
C39 C28 C27 109.9(4)
C40 C28 C27 108.2(3)
F15 C29 F13 106.6(4)
F15 C29 F14 107.1(4)
F13 C29 F14 106.4(4)
F15 C29 C26 113.2(4)
F13 C29 C26 111.2(4)
F14 C29 C26 112.0(4)
F17 C30 F16 107.8(4)
F17 C30 F18 105.7(4)
F16 C30 F18 105.8(4)
F17 C30 C26 113.2(4)
F16 C30 C26 113.5(4)
F18 C30 C26 110.3(4)
C32 C31 C34 108.0(4)
C32 C31 C33 109.4(4)
C34 C31 C33 108.8(4)
C32 C31 P3 107.4(3)
C34 C31 P3 106.5(3)
C33 C31 P3 116.4(3)
C37 C35 C36 109.7(4)
C37 C35 C38 108.8(4)
C36 C35 C38 107.4(4)
C37 C35 P3 115.7(3)
C36 C35 P3 109.2(3)
C38 C35 P3 105.8(3)
F21 C39 F19 106.2(4)
F21 C39 F20 106.7(4)
F19 C39 F20 105.9(4)
F21 C39 C28 113.8(4)
F19 C39 C28 110.3(4)
F20 C39 C28 113.3(4)
F24 C40 F23 106.4(4)
F24 C40 F22 106.6(4)
F23 C40 F22 107.2(4)
F24 C40 C28 111.3(4)
F23 C40 C28 112.6(4)
F22 C40 C28 112.5(4)
C43 C41 C42 107.9(5)
C43 C41 C44 109.1(5)
C42 C41 C44 108.4(4)
C43 C41 P4 109.3(4)
C42 C41 P4 105.7(3)
C44 C41 P4 116.2(4)
C48 C45 C47 107.9(5)
C48 C45 C46 107.2(5)
C47 C45 C46 110.2(5)
C48 C45 P4 107.8(3)
C47 C45 P4 115.9(4)
C46 C45 P4 107.5(4)

loop_
_geom_bond_atom_site_label_1
_geom_bond_atom_site_label_2
_geom_bond_distance
Ge1 O2 1.906(3)
Ge1 O1 1.910(3)
Ge1 P1 2.7331(12)
Ge1 P2 2.7585(12)
P1 C1 1.853(4)
P1 C7 1.874(5)
P1 C11 1.887(5)
P2 C3 1.848(4)
P2 C21 1.883(5)
P2 C17 1.886(5)
F1 C5 1.317(7)
F2 C5 1.328(6)
F3 C5 1.339(6)
F4 C6 1.333(6)
F5 C6 1.336(6)
F6 C6 1.333(7)
F7 C15 1.318(6)
F8 C15 1.331(6)
F9 C15 1.351(6)
F10 C16 1.332(6)
F11 C16 1.340(5)
F12 C16 1.334(6)
O1 C2 1.383(5)
O2 C4 1.381(5)
C1 C2 1.570(6)
C2 C6 1.530(7)
C2 C5 1.555(7)
C3 C4 1.570(6)
C4 C16 1.538(7)
C4 C15 1.562(7)
C7 C8 1.526(8)
C7 C9 1.529(7)
C7 C10 1.545(7)
C11 C13 1.528(7)
C11 C14 1.532(7)
C11 C12 1.548(7)
C17 C19 1.522(6)
C17 C18 1.533(7)
C17 C20 1.543(7)
C21 C24 1.519(7)
C21 C22 1.538(7)
C21 C23 1.540(7)
Ge2 O3 1.906(3)
Ge2 O4 1.909(3)
Ge2 P4 2.7496(11)
Ge2 P3 2.7669(11)
P3 C25 1.853(4)
P3 C35 1.884(4)
P3 C31 1.886(4)
P4 C27 1.857(4)
P4 C45 1.877(5)
P4 C41 1.883(5)
F13 C29 1.335(6)
F14 C29 1.342(5)
F15 C29 1.328(5)
F16 C30 1.336(5)
F17 C30 1.324(5)
F18 C30 1.340(5)
F19 C39 1.335(6)
F20 C39 1.338(5)
F21 C39 1.322(5)
F22 C40 1.335(5)
F23 C40 1.333(5)
F24 C40 1.326(6)
O3 C26 1.385(5)
O4 C28 1.381(5)
C25 C26 1.573(5)
C26 C29 1.537(6)
C26 C30 1.551(6)
C27 C28 1.568(6)
C28 C39 1.547(7)
C28 C40 1.547(6)
C31 C32 1.526(7)
C31 C34 1.527(7)
C31 C33 1.533(6)
C35 C37 1.524(6)
C35 C36 1.526(7)
C35 C38 1.535(6)
C41 C43 1.529(7)
C41 C42 1.532(7)
C41 C44 1.547(7)
C45 C48 1.531(7)
C45 C47 1.537(7)
C45 C46 1.543(7)

loop_
_geom_torsion_atom_site_label_1
_geom_torsion_atom_site_label_2
_geom_torsion_atom_site_label_3
_geom_torsion_atom_site_label_4
_geom_torsion
O2 Ge1 P1 C1 -124.51(18)
O1 Ge1 P1 C1 -26.84(18)
P2 Ge1 P1 C1 -76.22(17)
O2 Ge1 P1 C7 126.6(2)
O1 Ge1 P1 C7 -135.7(2)
P2 Ge1 P1 C7 174.94(18)
O2 Ge1 P1 C11 -16.1(2)
O1 Ge1 P1 C11 81.6(2)
P2 Ge1 P1 C11 32.2(2)
O2 Ge1 P2 C3 -25.11(18)
O1 Ge1 P2 C3 -122.90(18)
P1 Ge1 P2 C3 -75.59(17)
O2 Ge1 P2 C21 -133.46(19)
O1 Ge1 P2 C21 128.75(19)
P1 Ge1 P2 C21 176.06(17)
O2 Ge1 P2 C17 82.8(2)
O1 Ge1 P2 C17 -15.0(2)
P1 Ge1 P2 C17 32.3(2)
O2 Ge1 O1 C2 133.8(3)
P1 Ge1 O1 C2 48.2(3)
P2 Ge1 O1 C2 -151.4(3)
O1 Ge1 O2 C4 131.8(3)
P1 Ge1 O2 C4 -153.4(3)
P2 Ge1 O2 C4 46.5(3)
C7 P1 C1 C2 127.0(3)
C11 P1 C1 C2 -114.1(3)
Ge1 P1 C1 C2 11.6(3)
Ge1 O1 C2 C6 69.7(4)
Ge1 O1 C2 C5 -173.8(3)
Ge1 O1 C2 C1 -54.8(5)
P1 C1 C2 O1 16.1(5)
P1 C1 C2 C6 -108.2(4)
P1 C1 C2 C5 133.7(3)
C21 P2 C3 C4 127.5(3)
C17 P2 C3 C4 -114.1(3)
Ge1 P2 C3 C4 10.0(3)
Ge1 O2 C4 C16 -174.3(3)
Ge1 O2 C4 C15 69.3(4)
Ge1 O2 C4 C3 -54.0(5)
P2 C3 C4 O2 16.8(5)
P2 C3 C4 C16 135.7(3)
P2 C3 C4 C15 -106.1(4)
O1 C2 C5 F1 60.4(5)
C6 C2 C5 F1 177.8(4)
C1 C2 C5 F1 -63.0(5)
O1 C2 C5 F2 -60.1(5)
C6 C2 C5 F2 57.4(5)
C1 C2 C5 F2 176.6(4)
O1 C2 C5 F3 -179.9(4)
C6 C2 C5 F3 -62.5(5)
C1 C2 C5 F3 56.7(5)
O1 C2 C6 F6 -65.1(5)
C5 C2 C6 F6 -179.9(4)
C1 C2 C6 F6 62.1(5)
O1 C2 C6 F4 53.9(6)
C5 C2 C6 F4 -61.0(5)
C1 C2 C6 F4 -178.9(4)
O1 C2 C6 F5 175.5(4)
C5 C2 C6 F5 60.7(6)
C1 C2 C6 F5 -57.2(6)
C1 P1 C7 C8 -55.6(4)
C11 P1 C7 C8 -168.4(4)
Ge1 P1 C7 C8 44.8(4)
C1 P1 C7 C9 67.0(4)
C11 P1 C7 C9 -45.7(5)
Ge1 P1 C7 C9 167.4(4)
C1 P1 C7 C10 -170.6(4)
C11 P1 C7 C10 76.6(4)
Ge1 P1 C7 C10 -70.3(4)
C1 P1 C11 C13 -177.2(4)
C7 P1 C11 C13 -62.9(5)
Ge1 P1 C11 C13 80.0(4)
C1 P1 C11 C14 66.9(4)
C7 P1 C11 C14 -178.9(3)
Ge1 P1 C11 C14 -36.0(4)
C1 P1 C11 C12 -52.1(4)
C7 P1 C11 C12 62.2(5)
Ge1 P1 C11 C12 -154.9(3)
O2 C4 C15 F7 -60.5(5)
C16 C4 C15 F7 -175.4(4)
C3 C4 C15 F7 66.1(5)
O2 C4 C15 F8 59.2(5)
C16 C4 C15 F8 -55.7(5)
C3 C4 C15 F8 -174.1(4)
O2 C4 C15 F9 179.9(4)
C16 C4 C15 F9 65.0(5)
C3 C4 C15 F9 -53.4(5)
O2 C4 C16 F10 -56.5(5)
C15 C4 C16 F10 60.1(5)
C3 C4 C16 F10 179.1(4)
O2 C4 C16 F12 63.5(5)
C15 C4 C16 F12 -179.9(4)
C3 C4 C16 F12 -61.0(5)
O2 C4 C16 F11 -176.4(4)
C15 C4 C16 F11 -59.8(5)
C3 C4 C16 F11 59.2(5)
C3 P2 C17 C19 178.7(4)
C21 P2 C17 C19 -68.2(4)
Ge1 P2 C17 C19 76.5(4)
C3 P2 C17 C18 -58.2(4)
C21 P2 C17 C18 55.0(4)
Ge1 P2 C17 C18 -160.3(3)
C3 P2 C17 C20 63.4(3)
C21 P2 C17 C20 176.5(3)
Ge1 P2 C17 C20 -38.8(4)
C3 P2 C21 C24 -61.4(4)
C17 P2 C21 C24 -173.6(4)
Ge1 P2 C21 C24 39.3(4)
C3 P2 C21 C22 60.2(4)
C17 P2 C21 C22 -51.9(4)
Ge1 P2 C21 C22 160.9(3)
C3 P2 C21 C23 -176.7(4)
C17 P2 C21 C23 71.2(4)
Ge1 P2 C21 C23 -76.0(4)
O3 Ge2 P3 C25 -24.55(17)
O4 Ge2 P3 C25 -121.64(17)
P4 Ge2 P3 C25 -73.93(17)
O3 Ge2 P3 C35 82.9(2)
O4 Ge2 P3 C35 -14.2(2)
P4 Ge2 P3 C35 33.6(2)
O3 Ge2 P3 C31 -133.61(19)
O4 Ge2 P3 C31 129.30(19)
P4 Ge2 P3 C31 177.01(17)
O3 Ge2 P4 C27 -123.06(17)
O4 Ge2 P4 C27 -26.00(18)
P3 Ge2 P4 C27 -75.82(17)
O3 Ge2 P4 C45 127.63(19)
O4 Ge2 P4 C45 -135.3(2)
P3 Ge2 P4 C45 174.86(18)
O3 Ge2 P4 C41 -15.5(2)
O4 Ge2 P4 C41 81.6(2)
P3 Ge2 P4 C41 31.8(2)
O4 Ge2 O3 C26 132.5(3)
P4 Ge2 O3 C26 -152.6(3)
P3 Ge2 O3 C26 46.5(3)
O3 Ge2 O4 C28 133.2(3)
P4 Ge2 O4 C28 47.2(3)
P3 Ge2 O4 C28 -152.0(3)
C35 P3 C25 C26 -115.0(3)
C31 P3 C25 C26 126.8(3)
Ge2 P3 C25 C26 9.0(3)
Ge2 O3 C26 C29 -175.4(3)
Ge2 O3 C26 C30 68.7(4)
Ge2 O3 C26 C25 -54.8(5)
P3 C25 C26 O3 17.9(5)
P3 C25 C26 C29 137.1(3)
P3 C25 C26 C30 -105.5(4)
C45 P4 C27 C28 126.9(3)
C41 P4 C27 C28 -114.1(3)
Ge2 P4 C27 C28 10.9(3)
Ge2 O4 C28 C39 70.1(4)
Ge2 O4 C28 C40 -174.1(3)
Ge2 O4 C28 C27 -54.3(5)
P4 C27 C28 O4 16.4(5)
P4 C27 C28 C39 -107.6(4)
P4 C27 C28 C40 135.0(3)
O3 C26 C29 F15 -57.3(5)
C30 C26 C29 F15 59.6(5)
C25 C26 C29 F15 178.2(4)
O3 C26 C29 F13 62.7(4)
C30 C26 C29 F13 179.6(3)
C25 C26 C29 F13 -61.9(4)
O3 C26 C29 F14 -178.5(4)
C30 C26 C29 F14 -61.6(5)
C25 C26 C29 F14 57.0(5)
O3 C26 C30 F17 57.5(5)
C29 C26 C30 F17 -57.4(5)
C25 C26 C30 F17 -175.7(4)
O3 C26 C30 F16 -179.2(4)
C29 C26 C30 F16 65.8(5)
C25 C26 C30 F16 -52.4(5)
O3 C26 C30 F18 -60.7(4)
C29 C26 C30 F18 -175.6(3)
C25 C26 C30 F18 66.1(4)
C25 P3 C31 C32 -173.5(3)
C35 P3 C31 C32 74.7(4)
Ge2 P3 C31 C32 -72.3(4)
C25 P3 C31 C34 -58.0(4)
C35 P3 C31 C34 -169.8(3)
Ge2 P3 C31 C34 43.3(4)
C25 P3 C31 C33 63.6(4)
C35 P3 C31 C33 -48.3(4)
Ge2 P3 C31 C33 164.8(3)
C25 P3 C35 C37 -55.7(4)
C31 P3 C35 C37 57.8(4)
Ge2 P3 C35 C37 -157.7(3)
C25 P3 C35 C36 -179.9(3)
C31 P3 C35 C36 -66.5(4)
Ge2 P3 C35 C36 78.1(4)
C25 P3 C35 C38 64.8(3)
C31 P3 C35 C38 178.3(3)
Ge2 P3 C35 C38 -37.2(4)
O4 C28 C39 F21 53.7(5)
C40 C28 C39 F21 -61.1(5)
C27 C28 C39 F21 -178.7(4)
O4 C28 C39 F19 -65.6(5)
C40 C28 C39 F19 179.6(4)
C27 C28 C39 F19 62.0(5)
O4 C28 C39 F20 175.8(4)
C40 C28 C39 F20 61.0(5)
C27 C28 C39 F20 -56.6(5)
O4 C28 C40 F24 61.2(5)
C39 C28 C40 F24 178.0(4)
C27 C28 C40 F24 -63.2(5)
O4 C28 C40 F23 -58.1(5)
C39 C28 C40 F23 58.8(5)
C27 C28 C40 F23 177.5(4)
O4 C28 C40 F22 -179.3(4)
C39 C28 C40 F22 -62.4(5)
C27 C28 C40 F22 56.3(5)
C27 P4 C41 C43 -178.0(4)
C45 P4 C41 C43 -63.5(4)
Ge2 P4 C41 C43 79.9(4)
C27 P4 C41 C42 66.1(4)
C45 P4 C41 C42 -179.4(3)
Ge2 P4 C41 C42 -36.0(4)
C27 P4 C41 C44 -54.1(4)
C45 P4 C41 C44 60.4(5)
Ge2 P4 C41 C44 -156.2(4)
C27 P4 C45 C48 -57.2(4)
C41 P4 C45 C48 -169.7(4)
Ge2 P4 C45 C48 43.4(4)
C27 P4 C45 C47 63.8(4)
C41 P4 C45 C47 -48.6(5)
Ge2 P4 C45 C47 164.4(4)
C27 P4 C45 C46 -172.5(4)
C41 P4 C45 C46 75.1(4)
Ge2 P4 C45 C46 -71.9(4)
